data_4031796
loop_
_publ_author_name
'Brooks, W.V.F.'
'Wong, C.-M.'
'Passmore, J.'
'MacLean, G.K.'
'White, P.S.'

_publ_section_title
;
 Reaction of S2 N As F6 with Halogens: Preparation and X-Ray Crystal
 Structure of (S F2)2 N As F6; Preparation of (S Br2)2 N As F6,and
 Vibrational Spectrum and Normal-Co-Ordinate Analysis of the (SX)2 N(+)
 (X=Cl or Br) Cations
;
_journal_name_full
;
Journal of the Chemical Society. Dalton Transactions, Inorganic Chemistry 
(1972-)
;
_journal_page_first 1961
_journal_page_last 1983
_journal_volume 1983
_journal_year 1983
_chemical_formula_sum 'As F10 N S2'
_chemical_name_systematic '(S F2)2 N As F6'
_space_group_IT_number 61
_symmetry_space_group_name_Hall '-P 2ac 2ab'
_symmetry_space_group_name_H-M 'P b c a'
_cell_angle_alpha 90
_cell_angle_beta 90
_cell_angle_gamma 90
_cell_formula_units_Z 8
_cell_length_a 14.909
_cell_length_b 9.843
_cell_length_c 12.113
_cell_volume 1777.574
_citation_journal_id_ASTM JCDTBI
_cod_data_source_file Brooks_JCDTBI_1983_1867.cif
_cod_data_source_block As1F10N1S2
_cod_original_formula_sum 'As1 F10 N1 S2'
_cod_database_code 4031796

loop_
_symmetry_equiv_pos_as_xyz
x,y,z
-x+1/2,-y,z+1/2
x+1/2,-y+1/2,-z
-x,y+1/2,-z+1/2
-x,-y,-z
x-1/2,y,-z-1/2
-x-1/2,y-1/2,z
x,-y-1/2,z-1/2

loop_
_atom_site_label
_atom_site_type_symbol
_atom_site_fract_x
_atom_site_fract_y
_atom_site_fract_z
_atom_site_occupancy
_atom_site_U_iso_or_equiv
N1 N-3 0.6795 0.1061 0.2322 1 0.0
F1 F-1 0.4424 0.3004 0.5084 1 0.0
S1 S+4 0.665 0.0126 0.3338 1 0.0
F4 F-1 0.5274 0.1799 0.365 1 0.0
F10 F-1 0.6117 0.2961 0.1466 1 0.0
As1 As+5 0.42232 0.23019 0.39395 1 0.0
F8 F-1 0.705 0.1028 0.4247 1 0.0
F2 F-1 0.3782 0.0975 0.4484 1 0.0
F9 F-1 0.6446 0.1162 0.0434 1 0.0
F3 F-1 0.4582 0.3673 0.3319 1 0.0
S2 S+4 0.601 0.1413 0.1534 1 0.0
F5 F-1 0.3184 0.3014 0.3967 1 0.0
F7 F-1 0.748 -0.0768 0.3253 1 0.0
F6 F-1 0.3936 0.1605 0.2691 1 0.0
